data_4023295
loop_
_publ_author_name
'John Limanto'
'C. Scott Shultz'
'Benjamin Dorner'
'Richard A. Desmond'
'Paul N. Devine'
'Shane W. Krska'

_publ_section_title
;
 Synthesis of a Tertiary Carbinamide via a Novel Rh-Catalyzed
 Asymmetric Hydrogenation
;
_journal_name_full 'Journal of Organic Chemistry'
_journal_page_first 1639
_journal_page_last 1642
_journal_paper_doi 10.1021/jo702429u
_journal_volume 73
_journal_year 2008
_chemical_absolute_configuration ad
_chemical_formula_moiety 'C24 H35 Cl N2 O3'
_chemical_formula_sum 'C24 H35 Cl N2 O3'
_chemical_formula_weight 434.99
_chemical_name_common jrc2491n
_chemical_name_systematic
; 
 ? 
;
_space_group_IT_number 19
_symmetry_cell_setting orthorhombic
_symmetry_space_group_name_Hall 'P 2ac 2ab'
_symmetry_space_group_name_H-M 'P 21 21 21'
_atom_sites_solution_hydrogens geom
_atom_sites_solution_primary direct
_atom_sites_solution_secondary difmap
_audit_creation_method SHELXL-97
_cell_angle_alpha 90.00
_cell_angle_beta 90.00
_cell_angle_gamma 90.00
_cell_formula_units_Z 4
_cell_length_a 9.5172(17)
_cell_length_b 15.659(3)
_cell_length_c 17.026(3)
_cell_measurement_reflns_used 5824
_cell_measurement_temperature 298(2)
_cell_measurement_theta_max 20.55
_cell_measurement_theta_min 2.39
_cell_volume 2537.3(8)
_computing_cell_refinement 'Bruker SMART'
_computing_data_collection 'Bruker SMART'
_computing_data_reduction 'Bruker SAINT'
_computing_molecular_graphics 'Bruker SHELXTL'
_computing_publication_material 'Bruker SHELXTL'
_computing_structure_refinement 'SHELXL-97 (Sheldrick, 1997)'
_computing_structure_solution 'SHELXS-97 (Sheldrick, 1990)'
_diffrn_ambient_temperature 298(2)
_diffrn_measured_fraction_theta_full 0.999
_diffrn_measured_fraction_theta_max 0.999
_diffrn_measurement_device_type 'CCD area detector'
_diffrn_measurement_method 'phi and omega scans'
_diffrn_radiation_monochromator graphite
_diffrn_radiation_source 'fine-focus sealed tube'
_diffrn_radiation_type MoK\a
_diffrn_radiation_wavelength 0.71073
_diffrn_reflns_av_R_equivalents 0.0897
_diffrn_reflns_av_sigmaI/netI 0.0609
_diffrn_reflns_limit_h_max 11
_diffrn_reflns_limit_h_min -11
_diffrn_reflns_limit_k_max 19
_diffrn_reflns_limit_k_min -19
_diffrn_reflns_limit_l_max 21
_diffrn_reflns_limit_l_min -21
_diffrn_reflns_number 27010
_diffrn_reflns_theta_full 26.29
_diffrn_reflns_theta_max 26.29
_diffrn_reflns_theta_min 1.77
_exptl_absorpt_coefficient_mu 0.175
_exptl_absorpt_correction_T_max 0.9237
_exptl_absorpt_correction_T_min 0.9174
_exptl_absorpt_correction_type none
_exptl_crystal_colour colorless
_exptl_crystal_density_diffrn 1.139
_exptl_crystal_density_meas 0
_exptl_crystal_density_method 'not measured'
_exptl_crystal_description block
_exptl_crystal_F_000 936
_exptl_crystal_size_max 0.50
_exptl_crystal_size_mid 0.48
_exptl_crystal_size_min 0.46
_refine_diff_density_max 0.270
_refine_diff_density_min -0.239
_refine_diff_density_rms 0.035
_refine_ls_abs_structure_details 'Flack H D (1983), Acta Cryst. A39, 876-881'
_refine_ls_abs_structure_Flack -0.05(8)
_refine_ls_extinction_method none
_refine_ls_goodness_of_fit_ref 0.890
_refine_ls_hydrogen_treatment mixed
_refine_ls_matrix_type full
_refine_ls_number_parameters 278
_refine_ls_number_reflns 5135
_refine_ls_number_restraints 0
_refine_ls_restrained_S_all 0.890
_refine_ls_R_factor_all 0.0641
_refine_ls_R_factor_gt 0.0454
_refine_ls_shift/su_max 0.006
_refine_ls_shift/su_mean 0.000
_refine_ls_structure_factor_coef Fsqd
_refine_ls_weighting_details 'calc w=1/[\s^2^(Fo^2^)+(0.0533P)^2^+0.0000P] where P=(Fo^2^+2Fc^2^)/3'
_refine_ls_weighting_scheme calc
_refine_ls_wR_factor_gt 0.1023
_refine_ls_wR_factor_ref 0.1077
_reflns_number_gt 3506
_reflns_number_total 5135
_reflns_threshold_expression >2sigma(I)
_cod_data_source_file jo702429u-File003.cif
_cod_data_source_block jrc2491n
_cod_depositor_comments
;
The following automatic conversions were performed:
'_symmetry_cell_setting' value 'Orthorhombic' changed to 'orthorhombic'
according to '/home/saulius/struct/CIF-dictionaries/cif_core.dic'
dictionary named 'cif_core.dic' version 2.4.1 from 2010-06-29.

Automatic conversion script
Id: cif_fix_enum 1527 2010-12-29 10:47:43Z saulius 
;
_cod_database_code 4023295

loop_
_symmetry_equiv_pos_as_xyz
'x, y, z'
'-x+1/2, -y, z+1/2'
'-x, y+1/2, -z+1/2'
'x+1/2, -y+1/2, -z'

loop_
_atom_site_label
_atom_site_type_symbol
_atom_site_fract_x
_atom_site_fract_y
_atom_site_fract_z
_atom_site_U_iso_or_equiv
_atom_site_adp_type
_atom_site_occupancy
_atom_site_symmetry_multiplicity
_atom_site_calc_flag
_atom_site_refinement_flags
_atom_site_disorder_assembly
_atom_site_disorder_group
C1 C 0.3949(4) 0.7001(3) 0.21019(19) 0.1572(19) Uani 1 1 d . . .
H1A H 0.4460 0.7501 0.1943 0.236 Uiso 1 1 calc R . .
H1B H 0.3402 0.6794 0.1668 0.236 Uiso 1 1 calc R . .
H1C H 0.4597 0.6567 0.2267 0.236 Uiso 1 1 calc R . .
C2 C 0.2999(3) 0.72218(14) 0.27650(15) 0.0608(7) Uani 1 1 d . . .
C3 C 0.1894(4) 0.7825(2) 0.2476(3) 0.1391(16) Uani 1 1 d . . .
H3A H 0.1358 0.8033 0.2913 0.209 Uiso 1 1 calc R . .
H3B H 0.1283 0.7532 0.2118 0.209 Uiso 1 1 calc R . .
H3C H 0.2333 0.8296 0.2212 0.209 Uiso 1 1 calc R . .
C4 C 0.2383(4) 0.6456(2) 0.3108(2) 0.1389(18) Uani 1 1 d . . .
H4A H 0.3115 0.6103 0.3320 0.208 Uiso 1 1 calc R . .
H4B H 0.1882 0.6146 0.2710 0.208 Uiso 1 1 calc R . .
H4C H 0.1746 0.6616 0.3520 0.208 Uiso 1 1 calc R . .
C5 C 0.4901(3) 0.73918(16) 0.37211(15) 0.0596(6) Uani 1 1 d . . .
C6 C 0.6862(3) 0.78230(16) 0.45421(17) 0.0767(8) Uani 1 1 d . . .
H6A H 0.7065 0.7217 0.4506 0.092 Uiso 1 1 calc R . .
H6B H 0.6813 0.7975 0.5094 0.092 Uiso 1 1 calc R . .
C7 C 0.8026(3) 0.83271(14) 0.41482(15) 0.0606(6) Uani 1 1 d . . .
H7A H 0.8142 0.8122 0.3615 0.073 Uiso 1 1 calc R . .
H7B H 0.8900 0.8225 0.4426 0.073 Uiso 1 1 calc R . .
C8 C 0.5125(3) 0.89072(15) 0.41659(18) 0.0813(9) Uani 1 1 d . . .
H8A H 0.4992 0.9103 0.4701 0.098 Uiso 1 1 calc R . .
H8B H 0.4245 0.8980 0.3886 0.098 Uiso 1 1 calc R . .
C9 C 0.6267(2) 0.94341(14) 0.37717(15) 0.0589(6) Uani 1 1 d . . .
H9A H 0.6029 1.0034 0.3817 0.071 Uiso 1 1 calc R . .
H9B H 0.6292 0.9293 0.3217 0.071 Uiso 1 1 calc R . .
C10 C 0.7745(2) 0.92889(12) 0.41268(13) 0.0486(5) Uani 1 1 d . . .
C11 C 0.7859(3) 0.97108(12) 0.49476(12) 0.0518(6) Uani 1 1 d . . .
H11A H 0.6948 0.9723 0.5203 0.062 Uiso 1 1 calc R . .
H11B H 0.8509 0.9396 0.5277 0.062 Uiso 1 1 calc R . .
C12 C 0.8401(2) 1.06287(12) 0.48069(11) 0.0392(5) Uani 1 1 d . . .
H12 H 0.7581 1.0982 0.4682 0.047 Uiso 1 1 calc R . .
C13 C 0.8835(2) 0.97866(13) 0.36716(12) 0.0458(5) Uani 1 1 d . . .
C14 C 0.9378(3) 0.95948(14) 0.29355(14) 0.0559(6) Uani 1 1 d . . .
H14 H 0.9097 0.9105 0.2669 0.067 Uiso 1 1 calc R . .
C15 C 1.0343(3) 1.01485(17) 0.26098(13) 0.0610(7) Uani 1 1 d . . .
C16 C 0.9233(2) 1.05261(12) 0.40535(11) 0.0399(5) Uani 1 1 d . . .
C17 C 1.0219(2) 1.10625(14) 0.37152(13) 0.0507(5) Uani 1 1 d . . .
H17 H 1.0488 1.1555 0.3981 0.061 Uiso 1 1 calc R . .
C18 C 1.0818(2) 1.08837(16) 0.29870(14) 0.0585(6) Uani 1 1 d . . .
C19 C 1.1867(3) 1.1487(2) 0.26323(18) 0.0925(10) Uani 1 1 d . . .
H19A H 1.2744 1.1196 0.2556 0.139 Uiso 1 1 calc R . .
H19B H 1.2006 1.1964 0.2979 0.139 Uiso 1 1 calc R . .
H19C H 1.1523 1.1688 0.2136 0.139 Uiso 1 1 calc R . .
C20 C 0.9168(2) 1.34353(13) 0.50355(16) 0.0671(7) Uani 1 1 d . . .
H20A H 0.8936 1.3622 0.4514 0.101 Uiso 1 1 calc R . .
H20B H 1.0171 1.3407 0.5091 0.101 Uiso 1 1 calc R . .
H20C H 0.8794 1.3832 0.5411 0.101 Uiso 1 1 calc R . .
C21 C 0.8161(3) 1.10149(14) 0.62429(13) 0.0576(6) Uani 1 1 d . . .
H21A H 0.8576 1.1342 0.6660 0.086 Uiso 1 1 calc R . .
H21B H 0.8041 1.0434 0.6411 0.086 Uiso 1 1 calc R . .
H21C H 0.7263 1.1254 0.6109 0.086 Uiso 1 1 calc R . .
C22 C 0.9126(2) 1.10383(12) 0.55209(11) 0.0400(5) Uani 1 1 d . . .
C23 C 1.0517(2) 1.06030(14) 0.57073(14) 0.0567(6) Uani 1 1 d . . .
H23A H 1.1109 1.0614 0.5251 0.085 Uiso 1 1 calc R . .
H23B H 1.0346 1.0022 0.5858 0.085 Uiso 1 1 calc R . .
H23C H 1.0973 1.0899 0.6130 0.085 Uiso 1 1 calc R . .
C24 C 0.8547(2) 1.25646(13) 0.51771(12) 0.0430(5) Uani 1 1 d . . .
Cl1 Cl 1.09572(10) 0.99278(6) 0.16613(4) 0.1005(3) Uani 1 1 d . . .
N1 N 0.5521(2) 0.80004(12) 0.41686(15) 0.0776(7) Uani 1 1 d . . .
N2 N 0.94646(17) 1.19448(9) 0.53397(9) 0.0396(4) Uani 1 1 d . . .
H2 H 1.0339 1.2083 0.5340 0.048 Uiso 1 1 calc R . .
O1 O 0.3775(2) 0.77121(11) 0.33496(13) 0.0901(6) Uani 1 1 d . . .
O2 O 0.53000(19) 0.66704(11) 0.36875(11) 0.0756(5) Uani 1 1 d . . .
O3 O 0.72694(14) 1.24525(10) 0.51538(10) 0.0624(4) Uani 1 1 d . . .

loop_
_atom_site_aniso_label
_atom_site_aniso_U_11
_atom_site_aniso_U_22
_atom_site_aniso_U_33
_atom_site_aniso_U_23
_atom_site_aniso_U_13
_atom_site_aniso_U_12
C1 0.124(3) 0.282(6) 0.066(2) -0.009(3) 0.005(2) 0.028(4)
C2 0.0672(15) 0.0452(13) 0.0698(17) 0.0024(12) -0.0102(14) -0.0107(12)
C3 0.100(2) 0.084(2) 0.233(5) -0.013(3) -0.080(3) 0.011(2)
C4 0.163(4) 0.129(3) 0.124(3) 0.059(2) -0.074(3) -0.095(3)
C5 0.0586(15) 0.0433(14) 0.0771(17) -0.0042(13) -0.0028(14) -0.0137(12)
C6 0.0839(19) 0.0534(16) 0.093(2) 0.0050(14) -0.0288(17) -0.0212(14)
C7 0.0658(15) 0.0433(13) 0.0726(17) -0.0027(12) -0.0231(14) -0.0014(12)
C8 0.0639(16) 0.0501(15) 0.130(3) -0.0265(17) -0.0111(17) -0.0121(13)
C9 0.0592(15) 0.0410(12) 0.0765(16) -0.0161(12) -0.0177(13) 0.0025(12)
C10 0.0545(13) 0.0383(12) 0.0530(13) -0.0066(10) -0.0093(11) -0.0051(10)
C11 0.0585(13) 0.0453(13) 0.0515(13) -0.0037(10) -0.0007(11) -0.0163(11)
C12 0.0379(11) 0.0374(11) 0.0422(12) -0.0027(9) -0.0018(9) -0.0026(9)
C13 0.0508(12) 0.0421(12) 0.0444(12) -0.0030(10) -0.0089(11) 0.0080(10)
C14 0.0697(16) 0.0466(13) 0.0512(14) -0.0094(11) -0.0056(13) 0.0156(12)
C15 0.0708(16) 0.0635(16) 0.0487(13) -0.0017(12) 0.0095(12) 0.0250(14)
C16 0.0386(11) 0.0386(11) 0.0425(11) -0.0003(9) -0.0043(10) 0.0026(10)
C17 0.0500(13) 0.0521(13) 0.0499(13) -0.0022(11) 0.0006(11) -0.0028(11)
C18 0.0511(14) 0.0695(16) 0.0547(14) 0.0053(12) 0.0075(12) 0.0097(13)
C19 0.0825(19) 0.111(2) 0.084(2) 0.0098(18) 0.0314(18) -0.0149(18)
C20 0.0534(14) 0.0426(13) 0.105(2) 0.0108(13) -0.0061(15) 0.0010(11)
C21 0.0763(16) 0.0544(14) 0.0421(13) -0.0029(11) 0.0020(12) -0.0187(13)
C22 0.0424(12) 0.0336(11) 0.0440(12) -0.0006(9) -0.0048(10) -0.0031(10)
C23 0.0604(14) 0.0455(12) 0.0643(15) 0.0050(11) -0.0200(12) 0.0002(12)
C24 0.0380(12) 0.0408(12) 0.0501(13) -0.0037(10) 0.0024(10) 0.0021(10)
Cl1 0.1321(7) 0.1074(6) 0.0620(4) -0.0102(4) 0.0316(4) 0.0338(6)
N1 0.0702(14) 0.0437(12) 0.1189(19) -0.0144(12) -0.0206(14) -0.0133(11)
N2 0.0304(8) 0.0375(9) 0.0510(10) -0.0027(8) -0.0033(8) -0.0035(7)
O1 0.0704(12) 0.0523(10) 0.1476(18) -0.0291(11) -0.0325(13) -0.0009(10)
O2 0.0901(13) 0.0415(10) 0.0953(14) -0.0019(9) -0.0235(12) -0.0096(9)
O3 0.0346(8) 0.0553(10) 0.0974(13) 0.0049(9) -0.0012(8) 0.0029(7)

loop_
_atom_type_symbol
_atom_type_description
_atom_type_scat_dispersion_real
_atom_type_scat_dispersion_imag
_atom_type_scat_source
C C 0.0033 0.0016 'International Tables Vol C Tables 4.2.6.8 and 6.1.1.4'
H H 0.0000 0.0000 'International Tables Vol C Tables 4.2.6.8 and 6.1.1.4'
N N 0.0061 0.0033 'International Tables Vol C Tables 4.2.6.8 and 6.1.1.4'
O O 0.0106 0.0060 'International Tables Vol C Tables 4.2.6.8 and 6.1.1.4'
Cl Cl 0.1484 0.1585 'International Tables Vol C Tables 4.2.6.8 and 6.1.1.4'

loop_
_geom_angle_atom_site_label_1
_geom_angle_atom_site_label_2
_geom_angle_atom_site_label_3
_geom_angle
_geom_angle_site_symmetry_1
_geom_angle_site_symmetry_3
_geom_angle_publ_flag
C2 C1 H1A 109.5 . . ?
C2 C1 H1B 109.5 . . ?
H1A C1 H1B 109.5 . . ?
C2 C1 H1C 109.5 . . ?
H1A C1 H1C 109.5 . . ?
H1B C1 H1C 109.5 . . ?
C4 C2 O1 111.3(2) . . ?
C4 C2 C1 111.0(3) . . ?
O1 C2 C1 109.4(2) . . ?
C4 C2 C3 111.6(3) . . ?
O1 C2 C3 104.4(2) . . ?
C1 C2 C3 108.9(3) . . ?
C2 C3 H3A 109.5 . . ?
C2 C3 H3B 109.5 . . ?
H3A C3 H3B 109.5 . . ?
C2 C3 H3C 109.5 . . ?
H3A C3 H3C 109.5 . . ?
H3B C3 H3C 109.5 . . ?
C2 C4 H4A 109.5 . . ?
C2 C4 H4B 109.5 . . ?
H4A C4 H4B 109.5 . . ?
C2 C4 H4C 109.5 . . ?
H4A C4 H4C 109.5 . . ?
H4B C4 H4C 109.5 . . ?
O2 C5 O1 125.9(2) . . ?
O2 C5 N1 123.6(2) . . ?
O1 C5 N1 110.5(2) . . ?
N1 C6 C7 110.4(2) . . ?
N1 C6 H6A 109.6 . . ?
C7 C6 H6A 109.6 . . ?
N1 C6 H6B 109.6 . . ?
C7 C6 H6B 109.6 . . ?
H6A C6 H6B 108.1 . . ?
C6 C7 C10 113.3(2) . . ?
C6 C7 H7A 108.9 . . ?
C10 C7 H7A 108.9 . . ?
C6 C7 H7B 108.9 . . ?
C10 C7 H7B 108.9 . . ?
H7A C7 H7B 107.7 . . ?
N1 C8 C9 110.0(2) . . ?
N1 C8 H8A 109.7 . . ?
C9 C8 H8A 109.7 . . ?
N1 C8 H8B 109.7 . . ?
C9 C8 H8B 109.7 . . ?
H8A C8 H8B 108.2 . . ?
C8 C9 C10 113.4(2) . . ?
C8 C9 H9A 108.9 . . ?
C10 C9 H9A 108.9 . . ?
C8 C9 H9B 108.9 . . ?
C10 C9 H9B 108.9 . . ?
H9A C9 H9B 107.7 . . ?
C13 C10 C7 113.58(19) . . ?
C13 C10 C9 110.35(18) . . ?
C7 C10 C9 108.21(17) . . ?
C13 C10 C11 101.23(16) . . ?
C7 C10 C11 112.71(18) . . ?
C9 C10 C11 110.66(18) . . ?
C12 C11 C10 106.26(17) . . ?
C12 C11 H11A 110.5 . . ?
C10 C11 H11A 110.5 . . ?
C12 C11 H11B 110.5 . . ?
C10 C11 H11B 110.5 . . ?
H11A C11 H11B 108.7 . . ?
C16 C12 C22 118.60(15) . . ?
C16 C12 C11 101.94(15) . . ?
C22 C12 C11 114.52(16) . . ?
C16 C12 H12 107.0 . . ?
C22 C12 H12 107.0 . . ?
C11 C12 H12 107.0 . . ?
C16 C13 C14 120.3(2) . . ?
C16 C13 C10 112.27(18) . . ?
C14 C13 C10 127.4(2) . . ?
C15 C14 C13 118.3(2) . . ?
C15 C14 H14 120.8 . . ?
C13 C14 H14 120.8 . . ?
C14 C15 C18 123.4(2) . . ?
C14 C15 Cl1 118.0(2) . . ?
C18 C15 Cl1 118.7(2) . . ?
C13 C16 C17 119.89(19) . . ?
C13 C16 C12 110.14(17) . . ?
C17 C16 C12 129.90(18) . . ?
C16 C17 C18 121.7(2) . . ?
C16 C17 H17 119.1 . . ?
C18 C17 H17 119.1 . . ?
C17 C18 C15 116.3(2) . . ?
C17 C18 C19 120.2(2) . . ?
C15 C18 C19 123.4(2) . . ?
C18 C19 H19A 109.5 . . ?
C18 C19 H19B 109.5 . . ?
H19A C19 H19B 109.5 . . ?
C18 C19 H19C 109.5 . . ?
H19A C19 H19C 109.5 . . ?
H19B C19 H19C 109.5 . . ?
C24 C20 H20A 109.5 . . ?
C24 C20 H20B 109.5 . . ?
H20A C20 H20B 109.5 . . ?
C24 C20 H20C 109.5 . . ?
H20A C20 H20C 109.5 . . ?
H20B C20 H20C 109.5 . . ?
C22 C21 H21A 109.5 . . ?
C22 C21 H21B 109.5 . . ?
H21A C21 H21B 109.5 . . ?
C22 C21 H21C 109.5 . . ?
H21A C21 H21C 109.5 . . ?
H21B C21 H21C 109.5 . . ?
N2 C22 C23 106.40(16) . . ?
N2 C22 C21 108.56(16) . . ?
C23 C22 C21 110.04(17) . . ?
N2 C22 C12 109.33(15) . . ?
C23 C22 C12 111.61(17) . . ?
C21 C22 C12 110.76(15) . . ?
C22 C23 H23A 109.5 . . ?
C22 C23 H23B 109.5 . . ?
H23A C23 H23B 109.5 . . ?
C22 C23 H23C 109.5 . . ?
H23A C23 H23C 109.5 . . ?
H23B C23 H23C 109.5 . . ?
O3 C24 N2 123.39(19) . . ?
O3 C24 C20 120.85(19) . . ?
N2 C24 C20 115.75(17) . . ?
C5 N1 C6 119.6(2) . . ?
C5 N1 C8 124.5(2) . . ?
C6 N1 C8 114.3(2) . . ?
C24 N2 C22 126.52(16) . . ?
C24 N2 H2 116.7 . . ?
C22 N2 H2 116.7 . . ?
C5 O1 C2 121.97(19) . . ?

loop_
_geom_bond_atom_site_label_1
_geom_bond_atom_site_label_2
_geom_bond_distance
_geom_bond_site_symmetry_2
_geom_bond_publ_flag
C1 C2 1.487(4) . ?
C1 H1A 0.9600 . ?
C1 H1B 0.9600 . ?
C1 H1C 0.9600 . ?
C2 C4 1.457(4) . ?
C2 O1 1.458(3) . ?
C2 C3 1.496(4) . ?
C3 H3A 0.9600 . ?
C3 H3B 0.9600 . ?
C3 H3C 0.9600 . ?
C4 H4A 0.9600 . ?
C4 H4B 0.9600 . ?
C4 H4C 0.9600 . ?
C5 O2 1.193(3) . ?
C5 O1 1.341(3) . ?
C5 N1 1.355(3) . ?
C6 N1 1.453(3) . ?
C6 C7 1.517(3) . ?
C6 H6A 0.9700 . ?
C6 H6B 0.9700 . ?
C7 C10 1.530(3) . ?
C7 H7A 0.9700 . ?
C7 H7B 0.9700 . ?
C8 N1 1.469(3) . ?
C8 C9 1.521(3) . ?
C8 H8A 0.9700 . ?
C8 H8B 0.9700 . ?
C9 C10 1.548(3) . ?
C9 H9A 0.9700 . ?
C9 H9B 0.9700 . ?
C10 C13 1.511(3) . ?
C10 C11 1.550(3) . ?
C11 C12 1.546(3) . ?
C11 H11A 0.9700 . ?
C11 H11B 0.9700 . ?
C12 C16 1.516(3) . ?
C12 C22 1.538(3) . ?
C12 H12 0.9800 . ?
C13 C16 1.381(3) . ?
C13 C14 1.388(3) . ?
C14 C15 1.380(3) . ?
C14 H14 0.9300 . ?
C15 C18 1.394(3) . ?
C15 Cl1 1.752(2) . ?
C16 C17 1.385(3) . ?
C17 C18 1.393(3) . ?
C17 H17 0.9300 . ?
C18 C19 1.501(4) . ?
C19 H19A 0.9600 . ?
C19 H19B 0.9600 . ?
C19 H19C 0.9600 . ?
C20 C24 1.506(3) . ?
C20 H20A 0.9600 . ?
C20 H20B 0.9600 . ?
C20 H20C 0.9600 . ?
C21 C22 1.535(3) . ?
C21 H21A 0.9600 . ?
C21 H21B 0.9600 . ?
C21 H21C 0.9600 . ?
C22 N2 1.488(2) . ?
C22 C23 1.522(3) . ?
C23 H23A 0.9600 . ?
C23 H23B 0.9600 . ?
C23 H23C 0.9600 . ?
C24 O3 1.229(2) . ?
C24 N2 1.335(2) . ?
N2 H2 0.8600 . ?

loop_
_cod_related_entry_id
_cod_related_entry_database
_cod_related_entry_code
1 ChemSpider 21196731
